data_7104699
loop_
_publ_author_name
'Kennedy, Stuart'
'Dalgarno, Scott J'

_publ_section_title
;
 Modulation of nanotube packing through the controlled self-assembly of
 tris-p-carboxylatocalix[4]arenes.
;
_journal_issue 35
_journal_name_full 'Chemical communications (Cambridge, England)'
_journal_page_first 5275
_journal_page_last 5277
_journal_paper_doi 10.1039/b909456c
_journal_volume 34
_journal_year 2009
_chemical_formula_moiety 'C32 H32 O4'
_chemical_formula_sum 'C32 H32 O4'
_chemical_formula_weight 480.58
_chemical_name_common DiOEtCal4
_chemical_name_systematic
;
?
;
_space_group_IT_number 60
_symmetry_cell_setting orthorhombic
_symmetry_space_group_name_Hall '-P 2n 2ab'
_symmetry_space_group_name_H-M 'P b c n'
_atom_sites_solution_hydrogens geom
_atom_sites_solution_primary direct
_atom_sites_solution_secondary difmap
_audit_creation_method SHELXL-97
_cell_angle_alpha 90.00
_cell_angle_beta 90.00
_cell_angle_gamma 90.00
_cell_formula_units_Z 8
_cell_length_a 16.3207(7)
_cell_length_b 19.5389(9)
_cell_length_c 17.1880(6)
_cell_measurement_temperature 100(2)
_cell_volume 5481.1(4)
_computing_cell_refinement 'SAINT (Bruker, 1998)'
_computing_data_collection 'SMART (Bruker, 1998)'
_computing_data_reduction 'SAINT (Bruker, 1998)'
_computing_molecular_graphics 'X-Seed (Barbour 2001)'
_computing_publication_material 'local program'
_computing_structure_refinement 'SHELXL-97 (Sheldrick, 1997)'
_computing_structure_solution 'SHELXS-97 (Sheldrick, 1990)'
_diffrn_ambient_temperature 100(2)
_diffrn_measured_fraction_theta_full 0.996
_diffrn_measured_fraction_theta_max 0.996
_diffrn_measurement_device_type 'Bruker X8 APEX II diffractometer'
_diffrn_measurement_method '\f & \w scans'
_diffrn_radiation_monochromator graphite
_diffrn_radiation_source 'fine-focus sealed tube'
_diffrn_radiation_type MoK\a
_diffrn_radiation_wavelength 0.71073
_diffrn_reflns_av_R_equivalents 0.0500
_diffrn_reflns_av_sigmaI/netI 0.0360
_diffrn_reflns_limit_h_max 20
_diffrn_reflns_limit_h_min -20
_diffrn_reflns_limit_k_max 24
_diffrn_reflns_limit_k_min -24
_diffrn_reflns_limit_l_max 16
_diffrn_reflns_limit_l_min -21
_diffrn_reflns_number 42418
_diffrn_reflns_theta_full 26.38
_diffrn_reflns_theta_max 26.38
_diffrn_reflns_theta_min 2.40
_exptl_absorpt_coefficient_mu 0.076
_exptl_absorpt_correction_T_max 0.9777
_exptl_absorpt_correction_T_min 0.9149
_exptl_absorpt_correction_type multi-scan
_exptl_absorpt_process_details Bruker-SADABS
_exptl_crystal_colour Colourless
_exptl_crystal_density_diffrn 1.165
_exptl_crystal_density_method 'not measured'
_exptl_crystal_description Block
_exptl_crystal_F_000 2048
_exptl_crystal_size_max 0.80
_exptl_crystal_size_mid 0.50
_exptl_crystal_size_min 0.30
_refine_diff_density_max 0.236
_refine_diff_density_min -0.248
_refine_diff_density_rms 0.044
_refine_ls_extinction_method none
_refine_ls_goodness_of_fit_ref 1.025
_refine_ls_hydrogen_treatment constr
_refine_ls_matrix_type full
_refine_ls_number_parameters 327
_refine_ls_number_reflns 5598
_refine_ls_number_restraints 0
_refine_ls_restrained_S_all 1.025
_refine_ls_R_factor_all 0.0679
_refine_ls_R_factor_gt 0.0492
_refine_ls_shift/su_max 0.000
_refine_ls_shift/su_mean 0.000
_refine_ls_structure_factor_coef Fsqd
_refine_ls_weighting_details 'calc w=1/[\s^2^(Fo^2^)+(0.0619P)^2^+2.3353P] where P=(Fo^2^+2Fc^2^)/3'
_refine_ls_weighting_scheme calc
_refine_ls_wR_factor_gt 0.1208
_refine_ls_wR_factor_ref 0.1292
_reflns_number_gt 4282
_reflns_number_total 5598
_reflns_threshold_expression >2sigma(I)
_cod_data_source_file b909456c.txt
_cod_data_source_block ST07
_cod_original_sg_symbol_H-M Pbcn
_cod_database_code 7104699

loop_
_symmetry_equiv_pos_as_xyz
'x, y, z'
'-x+1/2, -y+1/2, z+1/2'
'x+1/2, -y+1/2, -z'
'-x, y, -z+1/2'
'-x, -y, -z'
'x-1/2, y-1/2, -z-1/2'
'-x-1/2, y-1/2, z'
'x, -y, z-1/2'

loop_
_atom_site_label
_atom_site_type_symbol
_atom_site_fract_x
_atom_site_fract_y
_atom_site_fract_z
_atom_site_U_iso_or_equiv
_atom_site_adp_type
_atom_site_occupancy
_atom_site_symmetry_multiplicity
_atom_site_calc_flag
_atom_site_refinement_flags
_atom_site_disorder_assembly
_atom_site_disorder_group
C1 C 0.22840(10) 0.56010(9) 0.11117(10) 0.0212(4) Uani 1 1 d . . .
O2 O 0.20684(7) 0.34877(7) 0.04424(7) 0.0278(3) Uani 1 1 d . . .
H2 H 0.1779 0.3503 0.0846 0.033 Uiso 1 1 calc R . .
C2 C 0.27868(10) 0.60167(9) 0.06490(10) 0.0215(4) Uani 1 1 d . . .
O3 O 0.12825(7) 0.39484(6) 0.16837(7) 0.0223(3) Uani 1 1 d . . .
C3 C 0.25877(11) 0.67033(9) 0.05813(11) 0.0257(4) Uani 1 1 d . . .
H3 H 0.2917 0.6990 0.0263 0.031 Uiso 1 1 calc R . .
O4 O 0.35204(7) 0.42754(6) 0.03216(7) 0.0246(3) Uani 1 1 d . . .
C4 C 0.19180(11) 0.69842(10) 0.09676(11) 0.0275(4) Uani 1 1 d . . .
H4 H 0.1801 0.7459 0.0926 0.033 Uiso 1 1 calc R . .
O5 O 0.24456(8) 0.49272(7) 0.12501(7) 0.0286(3) Uani 1 1 d . . .
H5 H 0.2877 0.4814 0.1017 0.034 Uiso 1 1 calc R . .
C5 C 0.14236(11) 0.65598(9) 0.14150(10) 0.0244(4) Uani 1 1 d . . .
H5A H 0.0964 0.6748 0.1678 0.029 Uiso 1 1 calc R . .
C6 C 0.15896(10) 0.58649(9) 0.14849(10) 0.0214(4) Uani 1 1 d . . .
C7 C 0.10423(11) 0.54023(9) 0.19688(10) 0.0233(4) Uani 1 1 d . . .
H7A H 0.0716 0.5689 0.2329 0.028 Uiso 1 1 calc R . .
H7B H 0.1392 0.5098 0.2288 0.028 Uiso 1 1 calc R . .
C8 C 0.04585(10) 0.49624(9) 0.14846(10) 0.0214(4) Uani 1 1 d . . .
C9 C -0.02411(10) 0.52500(9) 0.11436(10) 0.0226(4) Uani 1 1 d . . .
H9 H -0.0359 0.5720 0.1227 0.027 Uiso 1 1 calc R . .
C10 C -0.07618(10) 0.48639(10) 0.06884(10) 0.0236(4) Uani 1 1 d . . .
H10 H -0.1240 0.5067 0.0475 0.028 Uiso 1 1 calc R . .
C11 C -0.05911(10) 0.41804(10) 0.05408(10) 0.0232(4) Uani 1 1 d . . .
H11 H -0.0946 0.3921 0.0218 0.028 Uiso 1 1 calc R . .
C12 C 0.01023(10) 0.38731(9) 0.08662(10) 0.0223(4) Uani 1 1 d . . .
C13 C 0.05961(10) 0.42679(9) 0.13541(9) 0.0207(4) Uani 1 1 d . . .
C14 C 0.03158(11) 0.31347(9) 0.06741(10) 0.0251(4) Uani 1 1 d . . .
H14A H -0.0197 0.2865 0.0642 0.030 Uiso 1 1 calc R . .
H14B H 0.0648 0.2943 0.1104 0.030 Uiso 1 1 calc R . .
C15 C 0.07873(11) 0.30529(9) -0.00860(10) 0.0229(4) Uani 1 1 d . . .
C16 C 0.04029(11) 0.27771(9) -0.07351(11) 0.0272(4) Uani 1 1 d . . .
H16 H -0.0152 0.2634 -0.0695 0.033 Uiso 1 1 calc R . .
C17 C 0.08063(12) 0.27041(10) -0.14398(11) 0.0305(4) Uani 1 1 d . . .
H17 H 0.0530 0.2516 -0.1877 0.037 Uiso 1 1 calc R . .
C18 C 0.16194(12) 0.29093(9) -0.14990(11) 0.0275(4) Uani 1 1 d . . .
H18 H 0.1895 0.2868 -0.1984 0.033 Uiso 1 1 calc R . .
C19 C 0.20350(11) 0.31726(9) -0.08638(11) 0.0246(4) Uani 1 1 d . . .
C20 C 0.16150(11) 0.32461(9) -0.01566(10) 0.0221(4) Uani 1 1 d . . .
C21 C 0.29310(11) 0.33824(10) -0.09133(11) 0.0268(4) Uani 1 1 d . . .
H21A H 0.3188 0.3152 -0.1364 0.032 Uiso 1 1 calc R . .
H21B H 0.3219 0.3228 -0.0438 0.032 Uiso 1 1 calc R . .
C22 C 0.30353(10) 0.41526(10) -0.09981(10) 0.0246(4) Uani 1 1 d . . .
C23 C 0.28210(11) 0.44694(10) -0.16953(11) 0.0279(4) Uani 1 1 d . . .
H23 H 0.2634 0.4197 -0.2117 0.033 Uiso 1 1 calc R . .
C24 C 0.28748(12) 0.51709(10) -0.17862(11) 0.0290(4) Uani 1 1 d . . .
H24 H 0.2743 0.5375 -0.2272 0.035 Uiso 1 1 calc R . .
C25 C 0.31214(11) 0.55764(10) -0.11655(11) 0.0274(4) Uani 1 1 d . . .
H25 H 0.3145 0.6059 -0.1226 0.033 Uiso 1 1 calc R . .
C26 C 0.33343(10) 0.52818(10) -0.04537(10) 0.0235(4) Uani 1 1 d . . .
C27 C 0.33134(10) 0.45696(9) -0.03927(10) 0.0233(4) Uani 1 1 d . . .
C28 C 0.35414(10) 0.57373(9) 0.02369(10) 0.0235(4) Uani 1 1 d . . .
H28A H 0.3872 0.5472 0.0614 0.028 Uiso 1 1 calc R . .
H28B H 0.3880 0.6126 0.0054 0.028 Uiso 1 1 calc R . .
C29 C 0.11530(11) 0.36435(10) 0.24410(11) 0.0283(4) Uani 1 1 d . . .
H29A H 0.0651 0.3359 0.2437 0.034 Uiso 1 1 calc R . .
H29B H 0.1088 0.4005 0.2840 0.034 Uiso 1 1 calc R . .
C30 C 0.18887(12) 0.32101(10) 0.26189(11) 0.0313(4) Uani 1 1 d . . .
H30A H 0.1895 0.2811 0.2273 0.047 Uiso 1 1 calc R . .
H30B H 0.1863 0.3056 0.3161 0.047 Uiso 1 1 calc R . .
H30C H 0.2388 0.3480 0.2539 0.047 Uiso 1 1 calc R . .
C31 C 0.43734(10) 0.41080(10) 0.04244(11) 0.0284(4) Uani 1 1 d . . .
H31A H 0.4719 0.4515 0.0323 0.034 Uiso 1 1 calc R . .
H31B H 0.4536 0.3741 0.0059 0.034 Uiso 1 1 calc R . .
C32 C 0.44786(13) 0.38736(12) 0.12475(12) 0.0384(5) Uani 1 1 d . . .
H32A H 0.4307 0.4239 0.1603 0.058 Uiso 1 1 calc R . .
H32B H 0.5056 0.3762 0.1341 0.058 Uiso 1 1 calc R . .
H32C H 0.4142 0.3466 0.1337 0.058 Uiso 1 1 calc R . .

loop_
_atom_site_aniso_label
_atom_site_aniso_U_11
_atom_site_aniso_U_22
_atom_site_aniso_U_33
_atom_site_aniso_U_23
_atom_site_aniso_U_13
_atom_site_aniso_U_12
C1 0.0197(8) 0.0236(9) 0.0203(9) 0.0007(7) 0.0002(7) 0.0032(7)
O2 0.0214(6) 0.0362(8) 0.0259(7) -0.0017(5) 0.0055(5) 0.0020(5)
C2 0.0166(8) 0.0284(10) 0.0195(9) -0.0001(7) 0.0007(7) 0.0003(7)
O3 0.0192(6) 0.0275(7) 0.0203(6) 0.0078(5) 0.0033(5) 0.0065(5)
C3 0.0218(9) 0.0266(9) 0.0287(10) 0.0038(8) 0.0022(8) -0.0030(7)
O4 0.0156(6) 0.0313(7) 0.0269(7) 0.0046(5) 0.0031(5) 0.0049(5)
C4 0.0234(9) 0.0250(9) 0.0341(10) 0.0001(8) -0.0006(8) 0.0008(7)
O5 0.0260(7) 0.0292(7) 0.0307(7) 0.0082(6) 0.0125(6) 0.0089(5)
C5 0.0204(9) 0.0281(10) 0.0246(9) -0.0039(7) 0.0008(7) 0.0047(7)
C6 0.0190(8) 0.0263(9) 0.0190(9) 0.0001(7) -0.0008(7) 0.0020(7)
C7 0.0206(9) 0.0296(10) 0.0196(9) 0.0018(7) 0.0044(7) 0.0037(7)
C8 0.0188(8) 0.0278(9) 0.0174(8) 0.0044(7) 0.0068(7) 0.0024(7)
C9 0.0222(9) 0.0256(9) 0.0201(9) 0.0057(7) 0.0091(7) 0.0050(7)
C10 0.0165(8) 0.0340(10) 0.0203(9) 0.0068(7) 0.0047(7) 0.0053(7)
C11 0.0193(8) 0.0304(10) 0.0198(9) 0.0050(7) 0.0051(7) 0.0011(7)
C12 0.0205(9) 0.0265(9) 0.0200(9) 0.0072(7) 0.0086(7) 0.0018(7)
C13 0.0166(8) 0.0288(10) 0.0167(8) 0.0084(7) 0.0058(7) 0.0051(7)
C14 0.0235(9) 0.0246(9) 0.0271(10) 0.0049(7) 0.0030(8) 0.0018(7)
C15 0.0232(9) 0.0176(9) 0.0279(10) 0.0048(7) 0.0018(7) 0.0052(7)
C16 0.0220(9) 0.0241(9) 0.0353(11) 0.0021(8) 0.0013(8) 0.0025(7)
C17 0.0296(10) 0.0306(10) 0.0314(10) -0.0044(8) -0.0032(8) 0.0035(8)
C18 0.0304(10) 0.0258(10) 0.0262(10) -0.0002(8) 0.0060(8) 0.0075(8)
C19 0.0232(9) 0.0200(9) 0.0306(10) 0.0025(7) 0.0042(8) 0.0076(7)
C20 0.0233(9) 0.0191(8) 0.0240(9) 0.0018(7) -0.0008(7) 0.0040(7)
C21 0.0248(10) 0.0284(10) 0.0273(10) -0.0025(8) 0.0053(8) 0.0082(8)
C22 0.0161(8) 0.0305(10) 0.0272(9) -0.0017(8) 0.0076(7) 0.0038(7)
C23 0.0246(9) 0.0357(11) 0.0235(10) -0.0024(8) 0.0037(7) 0.0005(8)
C24 0.0286(10) 0.0350(11) 0.0235(10) 0.0033(8) 0.0022(8) 0.0012(8)
C25 0.0231(9) 0.0296(10) 0.0295(10) 0.0053(8) 0.0045(8) 0.0002(8)
C26 0.0137(8) 0.0319(10) 0.0250(9) 0.0008(7) 0.0055(7) 0.0006(7)
C27 0.0157(8) 0.0310(10) 0.0231(9) 0.0041(8) 0.0063(7) 0.0033(7)
C28 0.0176(8) 0.0276(9) 0.0254(9) 0.0012(7) 0.0020(7) -0.0007(7)
C29 0.0286(10) 0.0347(11) 0.0215(9) 0.0118(8) 0.0032(8) 0.0045(8)
C30 0.0358(11) 0.0283(10) 0.0298(10) 0.0072(8) -0.0058(9) 0.0050(8)
C31 0.0156(9) 0.0311(10) 0.0386(11) 0.0007(8) 0.0025(8) 0.0045(7)
C32 0.0311(11) 0.0448(13) 0.0392(12) -0.0006(10) -0.0095(9) 0.0066(9)

loop_
_atom_type_symbol
_atom_type_description
_atom_type_scat_dispersion_real
_atom_type_scat_dispersion_imag
_atom_type_scat_source
C C 0.0033 0.0016 'International Tables Vol C Tables 4.2.6.8 and 6.1.1.4'
H H 0.0000 0.0000 'International Tables Vol C Tables 4.2.6.8 and 6.1.1.4'
O O 0.0106 0.0060 'International Tables Vol C Tables 4.2.6.8 and 6.1.1.4'

loop_
_geom_angle_atom_site_label_1
_geom_angle_atom_site_label_2
_geom_angle_atom_site_label_3
_geom_angle
_geom_angle_site_symmetry_1
_geom_angle_site_symmetry_3
_geom_angle_publ_flag
O5 C1 C6 115.59(15) . . ?
O5 C1 C2 123.03(15) . . ?
C6 C1 C2 121.34(16) . . ?
C3 C2 C1 118.13(16) . . ?
C3 C2 C28 119.87(16) . . ?
C1 C2 C28 121.99(16) . . ?
C13 O3 C29 115.47(12) . . ?
C2 C3 C4 121.74(17) . . ?
C27 O4 C31 115.76(13) . . ?
C5 C4 C3 119.00(17) . . ?
C4 C5 C6 121.19(16) . . ?
C5 C6 C1 118.54(16) . . ?
C5 C6 C7 120.94(15) . . ?
C1 C6 C7 120.51(16) . . ?
C6 C7 C8 113.75(14) . . ?
C13 C8 C9 117.04(17) . . ?
C13 C8 C7 122.30(15) . . ?
C9 C8 C7 120.66(16) . . ?
C10 C9 C8 121.32(17) . . ?
C9 C10 C11 120.42(16) . . ?
C10 C11 C12 120.18(17) . . ?
C13 C12 C11 118.07(16) . . ?
C13 C12 C14 121.51(15) . . ?
C11 C12 C14 120.41(17) . . ?
C8 C13 C12 122.81(15) . . ?
C8 C13 O3 119.83(16) . . ?
C12 C13 O3 117.26(15) . . ?
C12 C14 C15 113.65(14) . . ?
C16 C15 C20 117.93(16) . . ?
C16 C15 C14 120.06(16) . . ?
C20 C15 C14 122.01(16) . . ?
C17 C16 C15 121.83(17) . . ?
C16 C17 C18 119.20(18) . . ?
C19 C18 C17 121.14(17) . . ?
C18 C19 C20 118.81(17) . . ?
C18 C19 C21 121.80(17) . . ?
C20 C19 C21 119.38(17) . . ?
O2 C20 C19 115.33(16) . . ?
O2 C20 C15 123.56(16) . . ?
C19 C20 C15 121.06(16) . . ?
C19 C21 C22 112.30(14) . . ?
C23 C22 C27 117.58(17) . . ?
C23 C22 C21 119.59(17) . . ?
C27 C22 C21 122.79(17) . . ?
C24 C23 C22 121.45(18) . . ?
C23 C24 C25 119.82(18) . . ?
C24 C25 C26 120.68(18) . . ?
C27 C26 C25 118.09(17) . . ?
C27 C26 C28 122.00(16) . . ?
C25 C26 C28 119.85(17) . . ?
C26 C27 O4 118.06(16) . . ?
C26 C27 C22 122.22(17) . . ?
O4 C27 C22 119.54(16) . . ?
C2 C28 C26 113.15(14) . . ?
O3 C29 C30 107.38(14) . . ?
O4 C31 C32 107.22(15) . . ?

loop_
_geom_bond_atom_site_label_1
_geom_bond_atom_site_label_2
_geom_bond_distance
_geom_bond_site_symmetry_2
_geom_bond_publ_flag
C1 O5 1.364(2) . ?
C1 C6 1.401(2) . ?
C1 C2 1.402(2) . ?
O2 C20 1.353(2) . ?
C2 C3 1.385(3) . ?
C2 C28 1.522(2) . ?
O3 C13 1.402(2) . ?
O3 C29 1.447(2) . ?
C3 C4 1.392(3) . ?
O4 C27 1.397(2) . ?
O4 C31 1.441(2) . ?
C4 C5 1.389(3) . ?
C5 C6 1.390(2) . ?
C6 C7 1.519(2) . ?
C7 C8 1.530(3) . ?
C8 C13 1.393(2) . ?
C8 C9 1.401(2) . ?
C9 C10 1.380(3) . ?
C10 C11 1.388(3) . ?
C11 C12 1.398(2) . ?
C12 C13 1.396(3) . ?
C12 C14 1.521(2) . ?
C14 C15 1.525(2) . ?
C15 C16 1.389(3) . ?
C15 C20 1.408(2) . ?
C16 C17 1.386(3) . ?
C17 C18 1.390(3) . ?
C18 C19 1.384(3) . ?
C19 C20 1.403(2) . ?
C19 C21 1.521(3) . ?
C21 C22 1.522(3) . ?
C22 C23 1.393(3) . ?
C22 C27 1.397(3) . ?
C23 C24 1.382(3) . ?
C24 C25 1.388(3) . ?
C25 C26 1.396(3) . ?
C26 C27 1.396(3) . ?
C26 C28 1.522(3) . ?
C29 C30 1.501(3) . ?
C31 C32 1.497(3) . ?

loop_
_platon_squeeze_void_nr
_platon_squeeze_void_average_x
_platon_squeeze_void_average_y
_platon_squeeze_void_average_z
_platon_squeeze_void_volume
_platon_squeeze_void_count_electrons
_platon_squeeze_void_content
1 0.000 0.121 0.250 145 64 ' '
2 0.000 0.879 0.750 145 64 ' '
3 0.500 0.621 0.250 145 64 ' '
4 0.500 0.379 0.750 145 64 ' '

loop_
_cod_related_entry_id
_cod_related_entry_database
_cod_related_entry_code
1 ChemSpider 30653142
